data_4313755
loop_
_publ_author_name
'Corina Lupu'
'Jiang-Gao Mao'
'J. Wayne Rabalais'
'Arnold M. Guloy'
'James W. Richardson'

_publ_section_title
;
 X-ray and Neutron Diffraction Studies on "Li4.4Sn"
;
_journal_name_full 'Inorganic Chemistry'
_journal_page_first 3765
_journal_page_last 3771
_journal_paper_doi 10.1021/ic026235o
_journal_volume 42
_journal_year 2003
_chemical_formula_sum 'Li17 Sn4'
_chemical_formula_weight 592.74
_chemical_name_systematic
;
  ?
;
_space_group_IT_number 216
_symmetry_cell_setting cubic
_symmetry_space_group_name_Hall 'F -4 2 3'
_symmetry_space_group_name_H-M 'F -4 3 m'
_atom_sites_solution_hydrogens geom
_atom_sites_solution_primary direct
_atom_sites_solution_secondary difmap
_audit_creation_method SHELXL-97
_cell_angle_alpha 90.00
_cell_angle_beta 90.00
_cell_angle_gamma 90.00
_cell_formula_units_Z 20
_cell_length_a 19.6907(11)
_cell_length_b 19.6907(11)
_cell_length_c 19.6907(11)
_cell_measurement_temperature 223(2)
_cell_measurement_theta_max 27.98
_cell_measurement_theta_min 1.79
_cell_volume 7634.6(7)
_computing_structure_refinement 'SHELXL-97 (Sheldrick, 1997)'
_computing_structure_solution 'SHELXS-97 (Sheldrick, 1990)'
_diffrn_ambient_temperature 223(2)
_diffrn_measured_fraction_theta_full 0.994
_diffrn_measured_fraction_theta_max 0.994
_diffrn_radiation_monochromator graphite
_diffrn_radiation_source 'fine-focus sealed tube'
_diffrn_radiation_type MoK\a
_diffrn_radiation_wavelength 0.71073
_diffrn_reflns_av_R_equivalents 0.1258
_diffrn_reflns_av_sigmaI/netI 0.0676
_diffrn_reflns_limit_h_max 25
_diffrn_reflns_limit_h_min -19
_diffrn_reflns_limit_k_max 25
_diffrn_reflns_limit_k_min -25
_diffrn_reflns_limit_l_max 25
_diffrn_reflns_limit_l_min -25
_diffrn_reflns_number 12003
_diffrn_reflns_theta_full 27.98
_diffrn_reflns_theta_max 27.98
_diffrn_reflns_theta_min 1.79
_exptl_absorpt_coefficient_mu 6.413
_exptl_absorpt_correction_type psi-scan
_exptl_crystal_colour dark_gray
_exptl_crystal_density_diffrn 2.578
_exptl_crystal_density_method 'not measured'
_exptl_crystal_description shiny
_exptl_crystal_F_000 5020
_exptl_crystal_size_max 0.10
_exptl_crystal_size_mid 0.10
_exptl_crystal_size_min 0.10
_refine_diff_density_max 1.281
_refine_diff_density_min -0.941
_refine_diff_density_rms 0.194
_refine_ls_abs_structure_details 'Flack H D (1983), Acta Cryst. A39, 876-881'
_refine_ls_abs_structure_Flack 0.1(3)
_refine_ls_extinction_method none
_refine_ls_goodness_of_fit_ref 0.866
_refine_ls_hydrogen_treatment mixed
_refine_ls_matrix_type full
_refine_ls_number_parameters 41
_refine_ls_number_reflns 961
_refine_ls_number_restraints 0
_refine_ls_restrained_S_all 0.866
_refine_ls_R_factor_all 0.0729
_refine_ls_R_factor_gt 0.0327
_refine_ls_shift/su_max 0.000
_refine_ls_shift/su_mean 0.000
_refine_ls_structure_factor_coef Fsqd
_refine_ls_weighting_details 'calc w=1/[\s^2^(Fo^2^)+(0.0124P)^2^+0.0000P] where P=(Fo^2^+2Fc^2^)/3'
_refine_ls_weighting_scheme calc
_refine_ls_wR_factor_gt 0.0382
_refine_ls_wR_factor_ref 0.0440
_reflns_number_gt 636
_reflns_number_total 961
_reflns_threshold_expression >2sigma(I)
_cod_data_source_file ic026235o.cif
_cod_data_source_block li
_cod_depositor_comments
;
The following automatic conversions were performed:

'_symmetry_cell_setting' value 'Cubic' changed to 'cubic' according
to the built-in table from CIF Core dictionary named 'cif_core.dic'
version 2.4.1 from 2010-06-29.

Automatic conversion script
Id: cif_fix_values 1646 2011-03-28 12:23:43Z adriana 
;
_cod_database_code 4313755

loop_
_symmetry_equiv_pos_as_xyz
'x, y, z'
'-x, -y, z'
'-x, y, -z'
'x, -y, -z'
'z, x, y'
'z, -x, -y'
'-z, -x, y'
'-z, x, -y'
'y, z, x'
'-y, z, -x'
'y, -z, -x'
'-y, -z, x'
'y, x, z'
'-y, -x, z'
'y, -x, -z'
'-y, x, -z'
'x, z, y'
'-x, z, -y'
'-x, -z, y'
'x, -z, -y'
'z, y, x'
'z, -y, -x'
'-z, y, -x'
'-z, -y, x'
'x, y+1/2, z+1/2'
'-x, -y+1/2, z+1/2'
'-x, y+1/2, -z+1/2'
'x, -y+1/2, -z+1/2'
'z, x+1/2, y+1/2'
'z, -x+1/2, -y+1/2'
'-z, -x+1/2, y+1/2'
'-z, x+1/2, -y+1/2'
'y, z+1/2, x+1/2'
'-y, z+1/2, -x+1/2'
'y, -z+1/2, -x+1/2'
'-y, -z+1/2, x+1/2'
'y, x+1/2, z+1/2'
'-y, -x+1/2, z+1/2'
'y, -x+1/2, -z+1/2'
'-y, x+1/2, -z+1/2'
'x, z+1/2, y+1/2'
'-x, z+1/2, -y+1/2'
'-x, -z+1/2, y+1/2'
'x, -z+1/2, -y+1/2'
'z, y+1/2, x+1/2'
'z, -y+1/2, -x+1/2'
'-z, y+1/2, -x+1/2'
'-z, -y+1/2, x+1/2'
'x+1/2, y, z+1/2'
'-x+1/2, -y, z+1/2'
'-x+1/2, y, -z+1/2'
'x+1/2, -y, -z+1/2'
'z+1/2, x, y+1/2'
'z+1/2, -x, -y+1/2'
'-z+1/2, -x, y+1/2'
'-z+1/2, x, -y+1/2'
'y+1/2, z, x+1/2'
'-y+1/2, z, -x+1/2'
'y+1/2, -z, -x+1/2'
'-y+1/2, -z, x+1/2'
'y+1/2, x, z+1/2'
'-y+1/2, -x, z+1/2'
'y+1/2, -x, -z+1/2'
'-y+1/2, x, -z+1/2'
'x+1/2, z, y+1/2'
'-x+1/2, z, -y+1/2'
'-x+1/2, -z, y+1/2'
'x+1/2, -z, -y+1/2'
'z+1/2, y, x+1/2'
'z+1/2, -y, -x+1/2'
'-z+1/2, y, -x+1/2'
'-z+1/2, -y, x+1/2'
'x+1/2, y+1/2, z'
'-x+1/2, -y+1/2, z'
'-x+1/2, y+1/2, -z'
'x+1/2, -y+1/2, -z'
'z+1/2, x+1/2, y'
'z+1/2, -x+1/2, -y'
'-z+1/2, -x+1/2, y'
'-z+1/2, x+1/2, -y'
'y+1/2, z+1/2, x'
'-y+1/2, z+1/2, -x'
'y+1/2, -z+1/2, -x'
'-y+1/2, -z+1/2, x'
'y+1/2, x+1/2, z'
'-y+1/2, -x+1/2, z'
'y+1/2, -x+1/2, -z'
'-y+1/2, x+1/2, -z'
'x+1/2, z+1/2, y'
'-x+1/2, z+1/2, -y'
'-x+1/2, -z+1/2, y'
'x+1/2, -z+1/2, -y'
'z+1/2, y+1/2, x'
'z+1/2, -y+1/2, -x'
'-z+1/2, y+1/2, -x'
'-z+1/2, -y+1/2, x'

loop_
_atom_site_label
_atom_site_type_symbol
_atom_site_fract_x
_atom_site_fract_y
_atom_site_fract_z
_atom_site_U_iso_or_equiv
_atom_site_adp_type
_atom_site_occupancy
_atom_site_symmetry_multiplicity
_atom_site_calc_flag
_atom_site_refinement_flags
_atom_site_disorder_assembly
_atom_site_disorder_group
Sn1 Sn 0.0000 0.17927(9) 0.5000 0.0116(5) Uani 1 4 d S . .
Sn2 Sn -0.08350(6) 0.58350(6) 0.41650(6) 0.0104(4) Uani 1 6 d S . .
Sn3 Sn 0.2500 0.2500 0.43057(9) 0.0119(5) Uani 1 4 d S . .
Sn4 Sn 0.15962(6) 0.34038(6) 0.65962(6) 0.0118(5) Uani 1 6 d S . .
Li1 Li -0.1739(19) 0.5000 0.5000 0.013(11) Uiso 1 4 d S . .
Li2 Li -0.1789(15) 0.6789(15) 0.1789(15) 0.029(11) Uiso 1 6 d S . .
Li3 Li -0.0863(17) 0.0863(17) 0.4137(17) 0.035(16) Uiso 1 6 d S . .
Li4 Li -0.0555(12) 0.0555(12) 0.5555(12) 0.020 Uiso 1 6 d S . .
Li5 Li -0.1639(8) 0.4919(12) 0.3361(8) 0.015 Uiso 1 2 d S . .
Li6 Li -0.1690(11) 0.6690(11) 0.3310(11) 0.006(8) Uiso 1 6 d S . .
Li7 Li -0.0913(12) 0.2672(15) 0.5913(12) 0.035(8) Uiso 1 2 d S . .
Li8 Li 0.0000 0.5000 0.5000 0.020 Uiso 1 24 d S . .
Li9 Li 0.1989(10) 0.1989(10) 0.6989(10) 0.012(7) Uiso 1 6 d S . .
Li10 Li 0.2500 0.2500 0.582(2) 0.011(10) Uiso 1 4 d S . .
Li11 Li 0.0708(16) 0.4292(16) 0.5708(16) 0.034(14) Uiso 1 6 d S . .
Li12 Li 0.1552(9) 0.1552(9) 0.4839(14) 0.023(6) Uiso 1 2 d S . .
Li13 Li 0.0944(11) 0.2346(15) 0.5944(11) 0.034(8) Uiso 1 2 d S . .

loop_
_atom_site_aniso_label
_atom_site_aniso_U_11
_atom_site_aniso_U_22
_atom_site_aniso_U_33
_atom_site_aniso_U_23
_atom_site_aniso_U_13
_atom_site_aniso_U_12
Sn1 0.0120(5) 0.0107(8) 0.0120(5) 0.000 -0.0010(6) 0.000
Sn2 0.0104(4) 0.0104(4) 0.0104(4) 0.0006(4) -0.0006(4) 0.0006(4)
Sn3 0.0123(6) 0.0123(6) 0.0113(9) 0.000 0.000 0.0007(5)
Sn4 0.0118(5) 0.0118(5) 0.0118(5) -0.0009(4) 0.0009(4) -0.0009(4)

loop_
_atom_type_symbol
_atom_type_description
_atom_type_scat_dispersion_real
_atom_type_scat_dispersion_imag
_atom_type_scat_source
Li Li -0.0003 0.0001 'International Tables Vol C Tables 4.2.6.8 and 6.1.1.4'
Sn Sn -0.6537 1.4246 'International Tables Vol C Tables 4.2.6.8 and 6.1.1.4'

loop_
_geom_angle_atom_site_label_1
_geom_angle_atom_site_label_2
_geom_angle_atom_site_label_3
_geom_angle
_geom_angle_site_symmetry_1
_geom_angle_site_symmetry_3
_geom_angle_publ_flag
Li13 Sn1 Li13 135.0(12) . 3_556 ?
Li13 Sn1 Li4 108.9(5) . 3_556 ?
Li13 Sn1 Li4 108.9(5) 3_556 3_556 ?
Li13 Sn1 Li4 108.9(5) . . ?
Li13 Sn1 Li4 108.9(5) 3_556 . ?
Li4 Sn1 Li4 64.8(16) 3_556 . ?
Li13 Sn1 Li1 67.5(6) . 77_455 ?
Li13 Sn1 Li1 67.5(6) 3_556 77_455 ?
Li4 Sn1 Li1 147.6(8) 3_556 77_455 ?
Li4 Sn1 Li1 147.6(8) . 77_455 ?
Li13 Sn1 Li3 165.2(13) . . ?
Li13 Sn1 Li3 59.8(11) 3_556 . ?
Li4 Sn1 Li3 59.2(9) 3_556 . ?
Li4 Sn1 Li3 59.2(9) . . ?
Li1 Sn1 Li3 127.3(11) 77_455 . ?
Li13 Sn1 Li3 59.8(11) . 3_556 ?
Li13 Sn1 Li3 165.2(13) 3_556 3_556 ?
Li4 Sn1 Li3 59.2(9) 3_556 3_556 ?
Li4 Sn1 Li3 59.2(9) . 3_556 ?
Li1 Sn1 Li3 127.3(11) 77_455 3_556 ?
Li3 Sn1 Li3 105(2) . 3_556 ?
Li13 Sn1 Li7 77.6(4) . 3_556 ?
Li13 Sn1 Li7 77.6(4) 3_556 3_556 ?
Li4 Sn1 Li7 91.8(10) 3_556 3_556 ?
Li4 Sn1 Li7 156.7(10) . 3_556 ?
Li1 Sn1 Li7 55.8(6) 77_455 3_556 ?
Li3 Sn1 Li7 109.9(6) . 3_556 ?
Li3 Sn1 Li7 109.9(6) 3_556 3_556 ?
Li13 Sn1 Li7 77.6(4) . . ?
Li13 Sn1 Li7 77.6(4) 3_556 . ?
Li4 Sn1 Li7 156.7(10) 3_556 . ?
Li4 Sn1 Li7 91.8(10) . . ?
Li1 Sn1 Li7 55.8(6) 77_455 . ?
Li3 Sn1 Li7 109.9(6) . . ?
Li3 Sn1 Li7 109.9(6) 3_556 . ?
Li7 Sn1 Li7 111.5(12) 3_556 . ?
Li13 Sn1 Li12 129.3(5) . 56 ?
Li13 Sn1 Li12 58.9(7) 3_556 56 ?
Li4 Sn1 Li12 57.3(7) 3_556 56 ?
Li4 Sn1 Li12 106.4(7) . 56 ?
Li1 Sn1 Li12 98.8(4) 77_455 56 ?
Li3 Sn1 Li12 54.0(5) . 56 ?
Li3 Sn1 Li12 113.8(7) 3_556 56 ?
Li7 Sn1 Li12 56.7(5) 3_556 56 ?
Li7 Sn1 Li12 136.1(6) . 56 ?
Li13 Sn1 Li12 58.9(7) . . ?
Li13 Sn1 Li12 129.3(5) 3_556 . ?
Li4 Sn1 Li12 57.3(7) 3_556 . ?
Li4 Sn1 Li12 106.4(7) . . ?
Li1 Sn1 Li12 98.8(4) 77_455 . ?
Li3 Sn1 Li12 113.8(7) . . ?
Li3 Sn1 Li12 54.0(5) 3_556 . ?
Li7 Sn1 Li12 56.7(5) 3_556 . ?
Li7 Sn1 Li12 136.1(6) . . ?
Li12 Sn1 Li12 77.0(10) 56 . ?
Li13 Sn1 Li12 58.9(7) . 53_455 ?
Li13 Sn1 Li12 129.3(5) 3_556 53_455 ?
Li4 Sn1 Li12 106.4(7) 3_556 53_455 ?
Li4 Sn1 Li12 57.3(7) . 53_455 ?
Li1 Sn1 Li12 98.8(4) 77_455 53_455 ?
Li3 Sn1 Li12 113.8(7) . 53_455 ?
Li3 Sn1 Li12 54.0(5) 3_556 53_455 ?
Li7 Sn1 Li12 136.1(6) 3_556 53_455 ?
Li7 Sn1 Li12 56.7(5) . 53_455 ?
Li12 Sn1 Li12 162.5(7) 56 53_455 ?
Li12 Sn1 Li12 100.2(9) . 53_455 ?
Li8 Sn2 Li5 105.9(5) . . ?
Li8 Sn2 Li5 105.9(5) . 78_456 ?
Li5 Sn2 Li5 112.8(4) . 78_456 ?
Li8 Sn2 Li5 105.9(5) . 60_565 ?
Li5 Sn2 Li5 112.8(4) . 60_565 ?
Li5 Sn2 Li5 112.8(4) 78_456 60_565 ?
Li8 Sn2 Li6 180.0(3) . . ?
Li5 Sn2 Li6 74.1(5) . . ?
Li5 Sn2 Li6 74.1(5) 78_456 . ?
Li5 Sn2 Li6 74.1(5) 60_565 . ?
Li8 Sn2 Li1 72.7(6) . 78_456 ?
Li5 Sn2 Li1 178.6(9) . 78_456 ?
Li5 Sn2 Li1 67.8(3) 78_456 78_456 ?
Li5 Sn2 Li1 67.8(3) 60_565 78_456 ?
Li6 Sn2 Li1 107.3(6) . 78_456 ?
Li8 Sn2 Li1 72.7(6) . . ?
Li5 Sn2 Li1 67.8(3) . . ?
Li5 Sn2 Li1 67.8(3) 78_456 . ?
Li5 Sn2 Li1 178.6(9) 60_565 . ?
Li6 Sn2 Li1 107.3(6) . . ?
Li1 Sn2 Li1 111.5(6) 78_456 . ?
Li8 Sn2 Li1 72.7(6) . 57_455 ?
Li5 Sn2 Li1 67.8(3) . 57_455 ?
Li5 Sn2 Li1 178.6(9) 78_456 57_455 ?
Li5 Sn2 Li1 67.8(3) 60_565 57_455 ?
Li6 Sn2 Li1 107.3(6) . 57_455 ?
Li1 Sn2 Li1 111.5(6) 78_456 57_455 ?
Li1 Sn2 Li1 111.5(6) . 57_455 ?
Li8 Sn2 Li7 129.5(7) . 79 ?
Li5 Sn2 Li7 57.0(3) . 79 ?
Li5 Sn2 Li7 124.6(8) 78_456 79 ?
Li5 Sn2 Li7 57.0(3) 60_565 79 ?
Li6 Sn2 Li7 50.5(7) . 79 ?
Li1 Sn2 Li7 123.9(4) 78_456 79 ?
Li1 Sn2 Li7 123.9(4) . 79 ?
Li1 Sn2 Li7 56.8(9) 57_455 79 ?
Li8 Sn2 Li7 129.5(7) . 57_455 ?
Li5 Sn2 Li7 57.0(3) . 57_455 ?
Li5 Sn2 Li7 57.0(3) 78_456 57_455 ?
Li5 Sn2 Li7 124.6(8) 60_565 57_455 ?
Li6 Sn2 Li7 50.5(7) . 57_455 ?
Li1 Sn2 Li7 123.9(4) 78_456 57_455 ?
Li1 Sn2 Li7 56.8(9) . 57_455 ?
Li1 Sn2 Li7 123.9(4) 57_455 57_455 ?
Li7 Sn2 Li7 83.9(10) 79 57_455 ?
Li8 Sn2 Li7 129.5(7) . 4_566 ?
Li5 Sn2 Li7 124.6(8) . 4_566 ?
Li5 Sn2 Li7 57.0(3) 78_456 4_566 ?
Li5 Sn2 Li7 57.0(3) 60_565 4_566 ?
Li6 Sn2 Li7 50.5(7) . 4_566 ?
Li1 Sn2 Li7 56.8(9) 78_456 4_566 ?
Li1 Sn2 Li7 123.9(4) . 4_566 ?
Li1 Sn2 Li7 123.9(4) 57_455 4_566 ?
Li7 Sn2 Li7 83.9(10) 79 4_566 ?
Li7 Sn2 Li7 83.9(10) 57_455 4_566 ?
Li8 Sn2 Li11 48.1(9) . 4_566 ?
Li5 Sn2 Li11 122.7(3) . 4_566 ?
Li5 Sn2 Li11 122.7(3) 78_456 4_566 ?
Li5 Sn2 Li11 57.8(10) 60_565 4_566 ?
Li6 Sn2 Li11 131.9(9) . 4_566 ?
Li1 Sn2 Li11 56.4(4) 78_456 4_566 ?
Li1 Sn2 Li11 120.8(12) . 4_566 ?
Li1 Sn2 Li11 56.4(4) 57_455 4_566 ?
Li7 Sn2 Li11 97.9(6) 79 4_566 ?
Li7 Sn2 Li11 177.6(14) 57_455 4_566 ?
Li7 Sn2 Li11 97.9(6) 4_566 4_566 ?
Li12 Sn3 Li12 136.6(12) 74 . ?
Li12 Sn3 Li5 78.6(3) 74 6_556 ?
Li12 Sn3 Li5 78.6(3) . 6_556 ?
Li12 Sn3 Li5 78.6(3) 74 80_556 ?
Li12 Sn3 Li5 78.6(3) . 80_556 ?
Li5 Sn3 Li5 115.0(9) 6_556 80_556 ?
Li12 Sn3 Li2 154.2(12) 74 27_545 ?
Li12 Sn3 Li2 69.1(11) . 27_545 ?
Li5 Sn3 Li2 113.3(5) 6_556 27_545 ?
Li5 Sn3 Li2 113.3(5) 80_556 27_545 ?
Li12 Sn3 Li2 69.1(11) 74 52_565 ?
Li12 Sn3 Li2 154.2(12) . 52_565 ?
Li5 Sn3 Li2 113.3(5) 6_556 52_565 ?
Li5 Sn3 Li2 113.3(5) 80_556 52_565 ?
Li2 Sn3 Li2 85(2) 27_545 52_565 ?
Li12 Sn3 Li10 68.3(6) 74 . ?
Li12 Sn3 Li10 68.3(6) . . ?
Li5 Sn3 Li10 57.5(5) 6_556 . ?
Li5 Sn3 Li10 57.5(5) 80_556 . ?
Li2 Sn3 Li10 137.4(10) 27_545 . ?
Li2 Sn3 Li10 137.4(10) 52_565 . ?
Li12 Sn3 Li6 104.0(4) 74 73_545 ?
Li12 Sn3 Li6 104.0(4) . 73_545 ?
Li5 Sn3 Li6 73.5(8) 6_556 73_545 ?
Li5 Sn3 Li6 171.5(9) 80_556 73_545 ?
Li2 Sn3 Li6 61.1(6) 27_545 73_545 ?
Li2 Sn3 Li6 61.1(6) 52_565 73_545 ?
Li10 Sn3 Li6 131.0(7) . 73_545 ?
Li12 Sn3 Li6 104.0(4) 74 2_565 ?
Li12 Sn3 Li6 104.0(4) . 2_565 ?
Li5 Sn3 Li6 171.5(9) 6_556 2_565 ?
Li5 Sn3 Li6 73.5(8) 80_556 2_565 ?
Li2 Sn3 Li6 61.1(6) 27_545 2_565 ?
Li2 Sn3 Li6 61.1(6) 52_565 2_565 ?
Li10 Sn3 Li6 131.0(7) . 2_565 ?
Li6 Sn3 Li6 98.0(14) 73_545 2_565 ?
Li12 Sn3 Li7 58.2(7) 74 76_556 ?
Li12 Sn3 Li7 128.9(5) . 76_556 ?
Li5 Sn3 Li7 54.7(6) 6_556 76_556 ?
Li5 Sn3 Li7 136.4(6) 80_556 76_556 ?
Li2 Sn3 Li7 108.7(8) 27_545 76_556 ?
Li2 Sn3 Li7 58.7(6) 52_565 76_556 ?
Li10 Sn3 Li7 97.8(5) . 76_556 ?
Li6 Sn3 Li7 47.8(6) 73_545 76_556 ?
Li6 Sn3 Li7 119.6(6) 2_565 76_556 ?
Li12 Sn3 Li7 128.9(5) 74 3_556 ?
Li12 Sn3 Li7 58.2(7) . 3_556 ?
Li5 Sn3 Li7 136.4(6) 6_556 3_556 ?
Li5 Sn3 Li7 54.7(6) 80_556 3_556 ?
Li2 Sn3 Li7 58.7(6) 27_545 3_556 ?
Li2 Sn3 Li7 108.7(8) 52_565 3_556 ?
Li10 Sn3 Li7 97.8(5) . 3_556 ?
Li6 Sn3 Li7 119.6(6) 73_545 3_556 ?
Li6 Sn3 Li7 47.8(6) 2_565 3_556 ?
Li7 Sn3 Li7 164.4(10) 76_556 3_556 ?
Li12 Sn3 Li7 128.9(5) 74 33_545 ?
Li12 Sn3 Li7 58.2(7) . 33_545 ?
Li5 Sn3 Li7 54.7(6) 6_556 33_545 ?
Li5 Sn3 Li7 136.4(6) 80_556 33_545 ?
Li2 Sn3 Li7 58.7(6) 27_545 33_545 ?
Li2 Sn3 Li7 108.7(8) 52_565 33_545 ?
Li10 Sn3 Li7 97.8(5) . 33_545 ?
Li6 Sn3 Li7 47.8(6) 73_545 33_545 ?
Li6 Sn3 Li7 119.6(6) 2_565 33_545 ?
Li7 Sn3 Li7 76.8(11) 76_556 33_545 ?
Li7 Sn3 Li7 101.0(11) 3_556 33_545 ?
Li13 Sn4 Li13 119.0(2) . 60_565 ?
Li13 Sn4 Li13 119.0(2) . 78_456 ?
Li13 Sn4 Li13 119.0(2) 60_565 78_456 ?
Li13 Sn4 Li10 162.4(9) . 11_566 ?
Li13 Sn4 Li10 65.4(4) 60_565 11_566 ?
Li13 Sn4 Li10 65.4(4) 78_456 11_566 ?
Li13 Sn4 Li10 65.4(4) . . ?
Li13 Sn4 Li10 65.4(4) 60_565 . ?
Li13 Sn4 Li10 162.4(9) 78_456 . ?
Li10 Sn4 Li10 105.3(9) 11_566 . ?
Li13 Sn4 Li10 65.4(4) . 53_455 ?
Li13 Sn4 Li10 162.4(9) 60_565 53_455 ?
Li13 Sn4 Li10 65.4(4) 78_456 53_455 ?
Li10 Sn4 Li10 105.3(8) 11_566 53_455 ?
Li10 Sn4 Li10 105.3(8) . 53_455 ?
Li13 Sn4 Li5 141.2(8) . 3_556 ?
Li13 Sn4 Li5 61.8(4) 60_565 3_556 ?
Li13 Sn4 Li5 61.8(4) 78_456 3_556 ?
Li10 Sn4 Li5 56.4(7) 11_566 3_556 ?
Li10 Sn4 Li5 126.9(3) . 3_556 ?
Li10 Sn4 Li5 126.9(3) 53_455 3_556 ?
Li13 Sn4 Li5 61.8(4) . 80_556 ?
Li13 Sn4 Li5 61.8(4) 60_565 80_556 ?
Li13 Sn4 Li5 141.2(8) 78_456 80_556 ?
Li10 Sn4 Li5 126.9(3) 11_566 80_556 ?
Li10 Sn4 Li5 56.4(7) . 80_556 ?
Li10 Sn4 Li5 126.9(3) 53_455 80_556 ?
Li5 Sn4 Li5 93.2(6) 3_556 80_556 ?
Li13 Sn4 Li5 61.8(4) . 58 ?
Li13 Sn4 Li5 141.2(8) 60_565 58 ?
Li13 Sn4 Li5 61.8(4) 78_456 58 ?
Li10 Sn4 Li5 126.9(3) 11_566 58 ?
Li10 Sn4 Li5 126.9(3) . 58 ?
Li10 Sn4 Li5 56.4(7) 53_455 58 ?
Li5 Sn4 Li5 93.2(6) 3_556 58 ?
Li5 Sn4 Li5 93.2(6) 80_556 58 ?
Li13 Sn4 Li9 62.5(9) . . ?
Li13 Sn4 Li9 111.0(6) 60_565 . ?
Li13 Sn4 Li9 111.0(6) 78_456 . ?
Li10 Sn4 Li9 99.9(10) 11_566 . ?
Li10 Sn4 Li9 54.3(6) . . ?
Li10 Sn4 Li9 54.3(6) 53_455 . ?
Li5 Sn4 Li9 156.3(8) 3_556 . ?
Li5 Sn4 Li9 103.0(5) 80_556 . ?
Li5 Sn4 Li9 103.0(5) 58 . ?
Li13 Sn4 Li9 111.0(6) . 74 ?
Li13 Sn4 Li9 62.5(9) 60_565 74 ?
Li13 Sn4 Li9 111.0(6) 78_456 74 ?
Li10 Sn4 Li9 54.3(6) 11_566 74 ?
Li10 Sn4 Li9 54.3(6) . 74 ?
Li10 Sn4 Li9 99.9(10) 53_455 74 ?
Li5 Sn4 Li9 103.0(5) 3_556 74 ?
Li5 Sn4 Li9 103.0(5) 80_556 74 ?
Li5 Sn4 Li9 156.3(8) 58 74 ?
Li9 Sn4 Li9 56.8(10) . 74 ?
Li13 Sn4 Li9 111.0(6) . 28_556 ?
Li13 Sn4 Li9 111.0(6) 60_565 28_556 ?
Li13 Sn4 Li9 62.5(9) 78_456 28_556 ?
Li10 Sn4 Li9 54.3(6) 11_566 28_556 ?
Li10 Sn4 Li9 99.9(10) . 28_556 ?
Li10 Sn4 Li9 54.3(6) 53_455 28_556 ?
Li5 Sn4 Li9 103.0(5) 3_556 28_556 ?
Li5 Sn4 Li9 156.3(8) 80_556 28_556 ?
Li5 Sn4 Li9 103.0(5) 58 28_556 ?
Li9 Sn4 Li9 56.8(10) . 28_556 ?
Li9 Sn4 Li9 56.8(10) 74 28_556 ?
Li7 Li1 Li7 131(2) 59_465 57_455 ?
Li7 Li1 Li11 107.3(8) 59_465 2_565 ?
Li7 Li1 Li11 107.3(8) 57_455 2_565 ?
Li7 Li1 Li11 107.3(8) 59_465 3_556 ?
Li7 Li1 Li11 107.3(8) 57_455 3_556 ?
Li11 Li1 Li11 88(2) 2_565 3_556 ?
Li7 Li1 Sn1 65.4(10) 59_465 57_455 ?
Li7 Li1 Sn1 65.4(10) 57_455 57_455 ?
Li11 Li1 Sn1 135.8(11) 2_565 57_455 ?
Li11 Li1 Sn1 135.8(11) 3_556 57_455 ?
Li7 Li1 Sn2 62.0(7) 59_465 4_566 ?
Li7 Li1 Sn2 167.1(15) 57_455 4_566 ?
Li11 Li1 Sn2 64.2(7) 2_565 4_566 ?
Li11 Li1 Sn2 64.2(7) 3_556 4_566 ?
Sn1 Li1 Sn2 127.4(6) 57_455 4_566 ?
Li7 Li1 Sn2 167.1(15) 59_465 . ?
Li7 Li1 Sn2 62.0(7) 57_455 . ?
Li11 Li1 Sn2 64.2(7) 2_565 . ?
Li11 Li1 Sn2 64.2(7) 3_556 . ?
Sn1 Li1 Sn2 127.4(6) 57_455 . ?
Sn2 Li1 Sn2 105.2(12) 4_566 . ?
Li7 Li1 Li13 76.4(7) 59_465 59_465 ?
Li7 Li1 Li13 76.4(7) 57_455 59_465 ?
Li11 Li1 Li13 168.6(15) 2_565 59_465 ?
Li11 Li1 Li13 80.2(12) 3_556 59_465 ?
Sn1 Li1 Li13 55.6(9) 57_455 59_465 ?
Sn2 Li1 Li13 110.1(3) 4_566 59_465 ?
Sn2 Li1 Li13 110.1(3) . 59_465 ?
Li7 Li1 Li13 76.4(7) 59_465 57_455 ?
Li7 Li1 Li13 76.4(7) 57_455 57_455 ?
Li11 Li1 Li13 80.2(12) 2_565 57_455 ?
Li11 Li1 Li13 168.6(15) 3_556 57_455 ?
Sn1 Li1 Li13 55.6(9) 57_455 57_455 ?
Sn2 Li1 Li13 110.1(3) 4_566 57_455 ?
Sn2 Li1 Li13 110.1(3) . 57_455 ?
Li13 Li1 Li13 111.1(17) 59_465 57_455 ?
Li7 Li1 Li5 129.4(7) 59_465 78_456 ?
Li7 Li1 Li5 54.3(5) 57_455 78_456 ?
Li11 Li1 Li5 56.0(8) 2_565 78_456 ?
Li11 Li1 Li5 118.2(11) 3_556 78_456 ?
Sn1 Li1 Li5 93.5(7) 57_455 78_456 ?
Sn2 Li1 Li5 119.7(8) 4_566 78_456 ?
Sn2 Li1 Li5 55.3(4) . 78_456 ?
Li13 Li1 Li5 130.1(8) 59_465 78_456 ?
Li13 Li1 Li5 54.8(5) 57_455 78_456 ?
Li7 Li1 Li5 54.3(5) 59_465 4_566 ?
Li7 Li1 Li5 129.4(7) 57_455 4_566 ?
Li11 Li1 Li5 56.0(8) 2_565 4_566 ?
Li11 Li1 Li5 118.2(11) 3_556 4_566 ?
Sn1 Li1 Li5 93.5(7) 57_455 4_566 ?
Sn2 Li1 Li5 55.3(4) 4_566 4_566 ?
Sn2 Li1 Li5 119.7(8) . 4_566 ?
Li13 Li1 Li5 130.1(8) 59_465 4_566 ?
Li13 Li1 Li5 54.8(5) 57_455 4_566 ?
Li5 Li1 Li5 84.1(9) 78_456 4_566 ?
Li7 Li1 Li5 54.3(5) 59_465 77_455 ?
Li7 Li1 Li5 129.4(7) 57_455 77_455 ?
Li11 Li1 Li5 118.2(11) 2_565 77_455 ?
Li11 Li1 Li5 56.0(8) 3_556 77_455 ?
Sn1 Li1 Li5 93.5(7) 57_455 77_455 ?
Sn2 Li1 Li5 55.3(4) 4_566 77_455 ?
Sn2 Li1 Li5 119.7(8) . 77_455 ?
Li13 Li1 Li5 54.8(5) 59_465 77_455 ?
Li13 Li1 Li5 130.1(8) 57_455 77_455 ?
Li5 Li1 Li5 173.0(14) 78_456 77_455 ?
Li5 Li1 Li5 95.4(9) 4_566 77_455 ?
Sn3 Li2 Sn3 118.4(4) 77_455 27 ?
Sn3 Li2 Sn3 118.4(4) 77_455 59_465 ?
Sn3 Li2 Sn3 118.4(4) 27 59_465 ?
Sn3 Li2 Li7 168(2) 77_455 10 ?
Sn3 Li2 Li7 64.8(2) 27 10 ?
Sn3 Li2 Li7 64.8(2) 59_465 10 ?
Sn3 Li2 Li7 64.8(2) 77_455 79 ?
Sn3 Li2 Li7 168(2) 27 79 ?
Sn3 Li2 Li7 64.8(2) 59_465 79 ?
Li7 Li2 Li7 109.7(11) 10 79 ?
Sn3 Li2 Li7 64.8(2) 77_455 25_554 ?
Sn3 Li2 Li7 64.8(2) 27 25_554 ?
Sn3 Li2 Li7 168(2) 59_465 25_554 ?
Li7 Li2 Li7 109.7(11) 10 25_554 ?
Li7 Li2 Li7 109.7(11) 79 25_554 ?
Sn3 Li2 Li6 60.5(4) 77_455 . ?
Sn3 Li2 Li6 143(2) 27 . ?
Sn3 Li2 Li6 60.5(4) 59_465 . ?
Li7 Li2 Li6 125.0(4) 10 . ?
Li7 Li2 Li6 49.3(8) 79 . ?
Li7 Li2 Li6 125.0(4) 25_554 . ?
Sn3 Li2 Li6 60.5(4) 77_455 28_565 ?
Sn3 Li2 Li6 60.5(4) 27 28_565 ?
Sn3 Li2 Li6 143(2) 59_465 28_565 ?
Li7 Li2 Li6 125.0(4) 10 28_565 ?
Li7 Li2 Li6 125.0(4) 79 28_565 ?
Li7 Li2 Li6 49.3(8) 25_554 28_565 ?
Li6 Li2 Li6 97.2(14) . 28_565 ?
Sn3 Li2 Li6 143(2) 77_455 51_455 ?
Sn3 Li2 Li6 60.5(4) 27 51_455 ?
Sn3 Li2 Li6 60.5(4) 59_465 51_455 ?
Li7 Li2 Li6 49.3(8) 10 51_455 ?
Li7 Li2 Li6 125.0(4) 79 51_455 ?
Li7 Li2 Li6 125.0(4) 25_554 51_455 ?
Li6 Li2 Li6 97.2(14) . 51_455 ?
Li6 Li2 Li6 97.2(14) 28_565 51_455 ?
Sn3 Li2 Li12 115.6(9) 77_455 12_565 ?
Sn3 Li2 Li12 115.6(9) 27 12_565 ?
Sn3 Li2 Li12 54.2(6) 59_465 12_565 ?
Li7 Li2 Li12 55.7(7) 10 12_565 ?
Li7 Li2 Li12 55.7(7) 79 12_565 ?
Li7 Li2 Li12 113.8(18) 25_554 12_565 ?
Li6 Li2 Li12 94.0(6) . 12_565 ?
Li6 Li2 Li12 163.1(17) 28_565 12_565 ?
Li6 Li2 Li12 94.0(6) 51_455 12_565 ?
Sn3 Li2 Li12 54.2(6) 77_455 77_455 ?
Sn3 Li2 Li12 115.6(9) 27 77_455 ?
Sn3 Li2 Li12 115.6(9) 59_465 77_455 ?
Li7 Li2 Li12 113.8(18) 10 77_455 ?
Li7 Li2 Li12 55.7(7) 79 77_455 ?
Li7 Li2 Li12 55.7(7) 25_554 77_455 ?
Li6 Li2 Li12 94.0(6) . 77_455 ?
Li6 Li2 Li12 94.0(6) 28_565 77_455 ?
Li6 Li2 Li12 163.1(17) 51_455 77_455 ?
Li12 Li2 Li12 72.6(12) 12_565 77_455 ?
Sn3 Li2 Li12 115.6(9) 77_455 27 ?
Sn3 Li2 Li12 54.2(6) 27 27 ?
Sn3 Li2 Li12 115.6(9) 59_465 27 ?
Li7 Li2 Li12 55.7(7) 10 27 ?
Li7 Li2 Li12 113.8(18) 79 27 ?
Li7 Li2 Li12 55.7(7) 25_554 27 ?
Li6 Li2 Li12 163.1(17) . 27 ?
Li6 Li2 Li12 94.0(6) 28_565 27 ?
Li6 Li2 Li12 94.0(6) 51_455 27 ?
Li12 Li2 Li12 72.6(12) 12_565 27 ?
Li12 Li2 Li12 72.6(12) 77_455 27 ?
Li12 Li3 Li12 117.9(7) 34_545 56 ?
Li12 Li3 Li12 117.9(7) 34_545 3_556 ?
Li12 Li3 Li12 117.9(7) 56 3_556 ?
Li12 Li3 Li4 114.7(14) 34_545 3_556 ?
Li12 Li3 Li4 60.6(11) 56 3_556 ?
Li12 Li3 Li4 114.7(14) 3_556 3_556 ?
Li12 Li3 Li4 114.7(14) 34_545 . ?
Li12 Li3 Li4 114.7(14) 56 . ?
Li12 Li3 Li4 60.6(11) 3_556 . ?
Li4 Li3 Li4 64.0(16) 3_556 . ?
Li12 Li3 Li4 60.6(11) 34_545 4_556 ?
Li12 Li3 Li4 114.7(14) 56 4_556 ?
Li12 Li3 Li4 114.7(14) 3_556 4_556 ?
Li4 Li3 Li4 64.0(16) 3_556 4_556 ?
Li4 Li3 Li4 64.0(16) . 4_556 ?
Li12 Li3 Li13 61.8(7) 34_545 34_545 ?
Li12 Li3 Li13 132(2) 56 34_545 ?
Li12 Li3 Li13 61.8(7) 3_556 34_545 ?
Li4 Li3 Li13 167.4(19) 3_556 34_545 ?
Li4 Li3 Li13 105.7(7) . 34_545 ?
Li4 Li3 Li13 105.7(7) 4_556 34_545 ?
Li12 Li3 Li13 61.8(7) 34_545 56 ?
Li12 Li3 Li13 61.8(7) 56 56 ?
Li12 Li3 Li13 132(2) 3_556 56 ?
Li4 Li3 Li13 105.7(7) 3_556 56 ?
Li4 Li3 Li13 167.4(19) . 56 ?
Li4 Li3 Li13 105.7(7) 4_556 56 ?
Li13 Li3 Li13 83.6(16) 34_545 56 ?
Li12 Li3 Li13 132(2) 34_545 3_556 ?
Li12 Li3 Li13 61.8(7) 56 3_556 ?
Li12 Li3 Li13 61.8(7) 3_556 3_556 ?
Li4 Li3 Li13 105.7(7) 3_556 3_556 ?
Li4 Li3 Li13 105.7(7) . 3_556 ?
Li4 Li3 Li13 167.4(19) 4_556 3_556 ?
Li13 Li3 Li13 83.6(16) 34_545 3_556 ?
Li13 Li3 Li13 83.6(16) 56 3_556 ?
Li12 Li3 Sn1 171(2) 34_545 . ?
Li12 Li3 Sn1 64.6(3) 56 . ?
Li12 Li3 Sn1 64.6(3) 3_556 . ?
Li4 Li3 Sn1 58.1(7) 3_556 . ?
Li4 Li3 Sn1 58.1(7) . . ?
Li4 Li3 Sn1 110.3(19) 4_556 . ?
Li13 Li3 Sn1 123.9(7) 34_545 . ?
Li13 Li3 Sn1 123.9(7) 56 . ?
Li13 Li3 Sn1 57.1(6) 3_556 . ?
Li12 Li3 Sn1 64.6(3) 34_545 34_545 ?
Li12 Li3 Sn1 171(2) 56 34_545 ?
Li12 Li3 Sn1 64.6(3) 3_556 34_545 ?
Li4 Li3 Sn1 110.3(19) 3_556 34_545 ?
Li4 Li3 Sn1 58.1(7) . 34_545 ?
Li4 Li3 Sn1 58.1(7) 4_556 34_545 ?
Li13 Li3 Sn1 57.1(6) 34_545 34_545 ?
Li13 Li3 Sn1 123.9(7) 56 34_545 ?
Li13 Li3 Sn1 123.9(7) 3_556 34_545 ?
Sn1 Li3 Sn1 111.4(10) . 34_545 ?
Li12 Li3 Sn1 64.6(3) 34_545 54_455 ?
Li12 Li3 Sn1 64.6(3) 56 54_455 ?
Li12 Li3 Sn1 171(2) 3_556 54_455 ?
Li4 Li3 Sn1 58.1(7) 3_556 54_455 ?
Li4 Li3 Sn1 110.3(19) . 54_455 ?
Li4 Li3 Sn1 58.1(7) 4_556 54_455 ?
Li13 Li3 Sn1 123.9(7) 34_545 54_455 ?
Li13 Li3 Sn1 57.1(6) 56 54_455 ?
Li13 Li3 Sn1 123.9(7) 3_556 54_455 ?
Sn1 Li3 Sn1 111.4(10) . 54_455 ?
Sn1 Li3 Sn1 111.4(10) 34_545 54_455 ?
Li12 Li4 Li12 84.4(11) 53_455 36 ?
Li12 Li4 Li12 84.4(11) 53_455 3_556 ?
Li12 Li4 Li12 84.4(11) 36 3_556 ?
Li12 Li4 Sn1 138.0(15) 53_455 34_545 ?
Li12 Li4 Sn1 65.2(4) 36 34_545 ?
Li12 Li4 Sn1 65.2(4) 3_556 34_545 ?
Li12 Li4 Sn1 65.2(4) 53_455 53_455 ?
Li12 Li4 Sn1 65.2(4) 36 53_455 ?
Li12 Li4 Sn1 138.0(15) 3_556 53_455 ?
Sn1 Li4 Sn1 119.75(14) 34_545 53_455 ?
Li12 Li4 Sn1 65.2(4) 53_455 . ?
Li12 Li4 Sn1 138.0(15) 36 . ?
Li12 Li4 Sn1 65.2(4) 3_556 . ?
Sn1 Li4 Sn1 119.75(14) 34_545 . ?
Sn1 Li4 Sn1 119.75(14) 53_455 . ?
Li12 Li4 Li3 57.4(8) 53_455 3_556 ?
Li12 Li4 Li3 124.5(6) 36 3_556 ?
Li12 Li4 Li3 124.5(6) 3_556 3_556 ?
Sn1 Li4 Li3 164.6(16) 34_545 3_556 ?
Sn1 Li4 Li3 62.7(2) 53_455 3_556 ?
Sn1 Li4 Li3 62.7(2) . 3_556 ?
Li12 Li4 Li3 124.5(6) 53_455 4_556 ?
Li12 Li4 Li3 57.4(8) 36 4_556 ?
Li12 Li4 Li3 124.5(6) 3_556 4_556 ?
Sn1 Li4 Li3 62.7(2) 34_545 4_556 ?
Sn1 Li4 Li3 62.7(2) 53_455 4_556 ?
Sn1 Li4 Li3 164.6(16) . 4_556 ?
Li3 Li4 Li3 110.7(9) 3_556 4_556 ?
Li12 Li4 Li3 124.5(6) 53_455 . ?
Li12 Li4 Li3 124.5(6) 36 . ?
Li12 Li4 Li3 57.4(8) 3_556 . ?
Sn1 Li4 Li3 62.7(2) 34_545 . ?
Sn1 Li4 Li3 164.6(16) 53_455 . ?
Sn1 Li4 Li3 62.7(2) . . ?
Li3 Li4 Li3 110.7(9) 3_556 . ?
Li3 Li4 Li3 110.7(9) 4_556 . ?
Li12 Li4 Li4 164.4(8) 53_455 4_556 ?
Li12 Li4 Li4 106.9(7) 36 4_556 ?
Li12 Li4 Li4 106.9(7) 3_556 4_556 ?
Sn1 Li4 Li4 57.6(8) 34_545 4_556 ?
Sn1 Li4 Li4 109.2(7) 53_455 4_556 ?
Sn1 Li4 Li4 109.2(7) . 4_556 ?
Li3 Li4 Li4 107.0(10) 3_556 4_556 ?
Li3 Li4 Li4 58.0(8) 4_556 4_556 ?
Li3 Li4 Li4 58.0(8) . 4_556 ?
Li12 Li4 Li4 106.9(7) 53_455 2 ?
Li12 Li4 Li4 106.9(7) 36 2 ?
Li12 Li4 Li4 164.4(8) 3_556 2 ?
Sn1 Li4 Li4 109.2(7) 34_545 2 ?
Sn1 Li4 Li4 57.6(8) 53_455 2 ?
Sn1 Li4 Li4 109.2(7) . 2 ?
Li3 Li4 Li4 58.0(8) 3_556 2 ?
Li3 Li4 Li4 58.0(8) 4_556 2 ?
Li3 Li4 Li4 107.0(10) . 2 ?
Li4 Li4 Li4 60.0 4_556 2 ?
Li12 Li4 Li4 106.9(7) 53_455 3_556 ?
Li12 Li4 Li4 164.4(8) 36 3_556 ?
Li12 Li4 Li4 106.9(7) 3_556 3_556 ?
Sn1 Li4 Li4 109.2(7) 34_545 3_556 ?
Sn1 Li4 Li4 109.2(7) 53_455 3_556 ?
Sn1 Li4 Li4 57.6(8) . 3_556 ?
Li3 Li4 Li4 58.0(8) 3_556 3_556 ?
Li3 Li4 Li4 107.0(10) 4_556 3_556 ?
Li3 Li4 Li4 58.0(8) . 3_556 ?
Li4 Li4 Li4 60.0 4_556 3_556 ?
Li4 Li4 Li4 60.000(1) 2 3_556 ?
Li7 Li5 Li7 90.4(15) 79 57_455 ?
Li7 Li5 Li10 112.3(12) 79 59_465 ?
Li7 Li5 Li10 112.3(12) 57_455 59_465 ?
Li7 Li5 Sn3 68.7(9) 79 59_465 ?
Li7 Li5 Sn3 68.7(9) 57_455 59_465 ?
Li10 Li5 Sn3 63.6(10) 59_465 59_465 ?
Li7 Li5 Li11 106.7(12) 79 3_556 ?
Li7 Li5 Li11 106.7(12) 57_455 3_556 ?
Li10 Li5 Li11 123.4(16) 59_465 3_556 ?
Sn3 Li5 Li11 173.0(13) 59_465 3_556 ?
Li7 Li5 Sn2 62.9(7) 79 . ?
Li7 Li5 Sn2 62.9(7) 57_455 . ?
Li10 Li5 Sn2 172.3(14) 59_465 . ?
Sn3 Li5 Sn2 108.6(8) 59_465 . ?
Li11 Li5 Sn2 64.3(11) 3_556 . ?
Li7 Li5 Li13 80.6(9) 79 79 ?
Li7 Li5 Li13 168.0(14) 57_455 79 ?
Li10 Li5 Li13 64.8(7) 59_465 79 ?
Sn3 Li5 Li13 100.4(7) 59_465 79 ?
Li11 Li5 Li13 83.6(9) 3_556 79 ?
Sn2 Li5 Li13 118.6(7) . 79 ?
Li7 Li5 Li13 168.0(14) 79 59_465 ?
Li7 Li5 Li13 80.6(9) 57_455 59_465 ?
Li10 Li5 Li13 64.8(7) 59_465 59_465 ?
Sn3 Li5 Li13 100.4(7) 59_465 59_465 ?
Li11 Li5 Li13 83.6(9) 3_556 59_465 ?
Sn2 Li5 Li13 118.6(7) . 59_465 ?
Li13 Li5 Li13 107.1(14) 79 59_465 ?
Li7 Li5 Sn4 134.7(8) 79 3_556 ?
Li7 Li5 Sn4 134.7(8) 57_455 3_556 ?
Li10 Li5 Sn4 61.1(8) 59_465 3_556 ?
Sn3 Li5 Sn4 124.8(8) 59_465 3_556 ?
Li11 Li5 Sn4 62.3(10) 3_556 3_556 ?
Sn2 Li5 Sn4 126.6(8) . 3_556 ?
Li13 Li5 Sn4 55.4(7) 79 3_556 ?
Li13 Li5 Sn4 55.4(7) 59_465 3_556 ?
Li7 Li5 Li1 118.9(10) 79 . ?
Li7 Li5 Li1 54.7(8) 57_455 . ?
Li10 Li5 Li1 126.3(9) 59_465 . ?
Sn3 Li5 Li1 122.1(6) 59_465 . ?
Li11 Li5 Li1 54.8(8) 3_556 . ?
Sn2 Li5 Li1 56.9(5) . . ?
Li13 Li5 Li1 136.9(9) 79 . ?
Li13 Li5 Li1 61.7(8) 59_465 . ?
Sn4 Li5 Li1 91.3(5) 3_556 . ?
Li7 Li5 Li1 54.7(8) 79 57_455 ?
Li7 Li5 Li1 118.9(10) 57_455 57_455 ?
Li10 Li5 Li1 126.3(9) 59_465 57_455 ?
Sn3 Li5 Li1 122.1(6) 59_465 57_455 ?
Li11 Li5 Li1 54.8(8) 3_556 57_455 ?
Sn2 Li5 Li1 56.9(5) . 57_455 ?
Li13 Li5 Li1 61.7(8) 79 57_455 ?
Li13 Li5 Li1 136.9(9) 59_465 57_455 ?
Sn4 Li5 Li1 91.3(5) 3_556 57_455 ?
Li1 Li5 Li1 96.8(14) . 57_455 ?
Li7 Li5 Li6 45.3(8) 79 . ?
Li7 Li5 Li6 45.3(8) 57_455 . ?
Li10 Li5 Li6 118.8(11) 59_465 . ?
Sn3 Li5 Li6 55.2(5) 59_465 . ?
Li11 Li5 Li6 117.8(13) 3_556 . ?
Sn2 Li5 Li6 53.5(7) . . ?
Li13 Li5 Li6 124.6(7) 79 . ?
Li13 Li5 Li6 124.6(7) 59_465 . ?
Sn4 Li5 Li6 179.9(10) 3_556 . ?
Li1 Li5 Li6 88.7(6) . . ?
Li1 Li5 Li6 88.7(6) 57_455 . ?
Li7 Li6 Li7 103.9(14) 79 4_566 ?
Li7 Li6 Li7 103.9(14) 79 57_455 ?
Li7 Li6 Li7 103.9(14) 4_566 57_455 ?
Li7 Li6 Sn2 65.4(12) 79 . ?
Li7 Li6 Sn2 65.4(12) 4_566 . ?
Li7 Li6 Sn2 65.4(12) 57_455 . ?
Li7 Li6 Sn3 69.9(3) 79 59_465 ?
Li7 Li6 Sn3 169.2(18) 4_566 59_465 ?
Li7 Li6 Sn3 69.9(3) 57_455 59_465 ?
Sn2 Li6 Sn3 103.8(7) . 59_465 ?
Li7 Li6 Sn3 169.2(18) 79 73_455 ?
Li7 Li6 Sn3 69.9(3) 4_566 73_455 ?
Li7 Li6 Sn3 69.9(3) 57_455 73_455 ?
Sn2 Li6 Sn3 103.8(7) . 73_455 ?
Sn3 Li6 Sn3 114.5(5) 59_465 73_455 ?
Li7 Li6 Sn3 69.9(3) 79 77_455 ?
Li7 Li6 Sn3 69.9(3) 4_566 77_455 ?
Li7 Li6 Sn3 169.2(18) 57_455 77_455 ?
Sn2 Li6 Sn3 103.8(7) . 77_455 ?
Sn3 Li6 Sn3 114.5(5) 59_465 77_455 ?
Sn3 Li6 Sn3 114.5(5) 73_455 77_455 ?
Li7 Li6 Li2 128.0(7) 79 51_455 ?
Li7 Li6 Li2 128.0(7) 4_566 51_455 ?
Li7 Li6 Li2 65.1(11) 57_455 51_455 ?
Sn2 Li6 Li2 130.5(11) . 51_455 ?
Sn3 Li6 Li2 58.4(4) 59_465 51_455 ?
Sn3 Li6 Li2 58.4(4) 73_455 51_455 ?
Sn3 Li6 Li2 125.7(16) 77_455 51_455 ?
Li7 Li6 Li2 65.1(11) 79 . ?
Li7 Li6 Li2 128.0(7) 4_566 . ?
Li7 Li6 Li2 128.0(7) 57_455 . ?
Sn2 Li6 Li2 130.5(11) . . ?
Sn3 Li6 Li2 58.4(4) 59_465 . ?
Sn3 Li6 Li2 125.7(16) 73_455 . ?
Sn3 Li6 Li2 58.4(4) 77_455 . ?
Li2 Li6 Li2 82.3(16) 51_455 . ?
Li7 Li6 Li2 128.0(7) 79 28_565 ?
Li7 Li6 Li2 65.1(11) 4_566 28_565 ?
Li7 Li6 Li2 128.0(7) 57_455 28_565 ?
Sn2 Li6 Li2 130.5(11) . 28_565 ?
Sn3 Li6 Li2 125.7(16) 59_465 28_565 ?
Sn3 Li6 Li2 58.4(4) 73_455 28_565 ?
Sn3 Li6 Li2 58.4(4) 77_455 28_565 ?
Li2 Li6 Li2 82.3(16) 51_455 28_565 ?
Li2 Li6 Li2 82.3(16) . 28_565 ?
Li7 Li6 Li5 52.1(6) 79 . ?
Li7 Li6 Li5 117.8(15) 4_566 . ?
Li7 Li6 Li5 52.1(6) 57_455 . ?
Sn2 Li6 Li5 52.4(5) . . ?
Sn3 Li6 Li5 51.4(5) 59_465 . ?
Sn3 Li6 Li5 122.0(5) 73_455 . ?
Sn3 Li6 Li5 122.0(5) 77_455 . ?
Li2 Li6 Li5 95.5(7) 51_455 . ?
Li2 Li6 Li5 95.5(7) . . ?
Li2 Li6 Li5 177.1(14) 28_565 . ?
Li7 Li6 Li5 117.8(15) 79 78_456 ?
Li7 Li6 Li5 52.1(6) 4_566 78_456 ?
Li7 Li6 Li5 52.1(6) 57_455 78_456 ?
Sn2 Li6 Li5 52.4(5) . 78_456 ?
Sn3 Li6 Li5 122.0(5) 59_465 78_456 ?
Sn3 Li6 Li5 51.4(5) 73_455 78_456 ?
Sn3 Li6 Li5 122.0(5) 77_455 78_456 ?
Li2 Li6 Li5 95.5(7) 51_455 78_456 ?
Li2 Li6 Li5 177.1(14) . 78_456 ?
Li2 Li6 Li5 95.5(7) 28_565 78_456 ?
Li5 Li6 Li5 86.6(7) . 78_456 ?
Li6 Li7 Li5 82.6(8) 4_566 77_455 ?
Li6 Li7 Li5 82.6(8) 4_566 58 ?
Li5 Li7 Li5 119.1(15) 77_455 58 ?
Li6 Li7 Li1 125.3(18) 4_566 77_455 ?
Li5 Li7 Li1 71.0(10) 77_455 77_455 ?
Li5 Li7 Li1 71.0(10) 58 77_455 ?
Li6 Li7 Li12 115.0(12) 4_566 3_556 ?
Li5 Li7 Li12 78.0(8) 77_455 3_556 ?
Li5 Li7 Li12 158.1(10) 58 3_556 ?
Li1 Li7 Li12 105.3(12) 77_455 3_556 ?
Li6 Li7 Li12 115.0(12) 4_566 53_455 ?
Li5 Li7 Li12 158.1(10) 77_455 53_455 ?
Li5 Li7 Li12 78.0(8) 58 53_455 ?
Li1 Li7 Li12 105.3(12) 77_455 53_455 ?
Li12 Li7 Li12 82.5(12) 3_556 53_455 ?
Li6 Li7 Sn2 64.1(11) 4_566 4_566 ?
Li5 Li7 Sn2 60.2(7) 77_455 4_566 ?
Li5 Li7 Sn2 60.2(7) 58 4_566 ?
Li1 Li7 Sn2 61.2(10) 77_455 4_566 ?
Li12 Li7 Sn2 138.1(7) 3_556 4_566 ?
Li12 Li7 Sn2 138.1(7) 53_455 4_566 ?
Li6 Li7 Li2 65.6(14) 4_566 25_545 ?
Li5 Li7 Li2 113.2(9) 77_455 25_545 ?
Li5 Li7 Li2 113.2(9) 58 25_545 ?
Li1 Li7 Li2 169.1(17) 77_455 25_545 ?
Li12 Li7 Li2 66.9(10) 3_556 25_545 ?
Li12 Li7 Li2 66.9(10) 53_455 25_545 ?
Sn2 Li7 Li2 129.7(15) 4_566 25_545 ?
Li6 Li7 Sn1 175.9(17) 4_566 . ?
Li5 Li7 Sn1 99.4(9) 77_455 . ?
Li5 Li7 Sn1 99.4(9) 58 . ?
Li1 Li7 Sn1 58.8(10) 77_455 . ?
Li12 Li7 Sn1 62.2(7) 3_556 . ?
Li12 Li7 Sn1 62.2(7) 53_455 . ?
Sn2 Li7 Sn1 120.0(11) 4_566 . ?
Li2 Li7 Sn1 110.3(13) 25_545 . ?
Li6 Li7 Sn3 62.3(7) 4_566 3_556 ?
Li5 Li7 Sn3 56.6(5) 77_455 3_556 ?
Li5 Li7 Sn3 144.7(12) 58 3_556 ?
Li1 Li7 Sn3 126.2(5) 77_455 3_556 ?
Li12 Li7 Sn3 55.2(5) 3_556 3_556 ?
Li12 Li7 Sn3 118.3(11) 53_455 3_556 ?
Sn2 Li7 Sn3 98.7(7) 4_566 3_556 ?
Li2 Li7 Sn3 56.6(6) 25_545 3_556 ?
Sn1 Li7 Sn3 115.9(6) . 3_556 ?
Li6 Li7 Sn3 62.3(7) 4_566 53_455 ?
Li5 Li7 Sn3 144.7(12) 77_455 53_455 ?
Li5 Li7 Sn3 56.6(5) 58 53_455 ?
Li1 Li7 Sn3 126.2(5) 77_455 53_455 ?
Li12 Li7 Sn3 118.3(11) 3_556 53_455 ?
Li12 Li7 Sn3 55.2(5) 53_455 53_455 ?
Sn2 Li7 Sn3 98.7(7) 4_566 53_455 ?
Li2 Li7 Sn3 56.6(6) 25_545 53_455 ?
Sn1 Li7 Sn3 115.9(6) . 53_455 ?
Sn3 Li7 Sn3 104.8(10) 3_556 53_455 ?
Li11 Li8 Li11 109.471(3) 3_556 4_566 ?
Li11 Li8 Li11 109.471(1) 3_556 . ?
Li11 Li8 Li11 109.471(9) 4_566 . ?
Li11 Li8 Li11 109.471(2) 3_556 2_565 ?
Li11 Li8 Li11 109.471(3) 4_566 2_565 ?
Li11 Li8 Li11 109.471(1) . 2_565 ?
Li11 Li8 Sn2 180.0(6) 3_556 3_556 ?
Li11 Li8 Sn2 70.5 4_566 3_556 ?
Li11 Li8 Sn2 70.529(1) . 3_556 ?
Li11 Li8 Sn2 70.529(1) 2_565 3_556 ?
Li11 Li8 Sn2 70.529(1) 3_556 . ?
Li11 Li8 Sn2 70.529(3) 4_566 . ?
Li11 Li8 Sn2 180.0(6) . . ?
Li11 Li8 Sn2 70.529(2) 2_565 . ?
Sn2 Li8 Sn2 109.5 3_556 . ?
Li11 Li8 Sn2 70.5 3_556 2_565 ?
Li11 Li8 Sn2 70.529(1) 4_566 2_565 ?
Li11 Li8 Sn2 70.529(1) . 2_565 ?
Li11 Li8 Sn2 180.0(6) 2_565 2_565 ?
Sn2 Li8 Sn2 109.5 3_556 2_565 ?
Sn2 Li8 Sn2 109.5 . 2_565 ?
Li11 Li8 Sn2 70.529(3) 3_556 4_566 ?
Li11 Li8 Sn2 180.0(6) 4_566 4_566 ?
Li11 Li8 Sn2 70.529(4) . 4_566 ?
Li11 Li8 Sn2 70.529(4) 2_565 4_566 ?
Sn2 Li8 Sn2 109.5 3_556 4_566 ?
Sn2 Li8 Sn2 109.5 . 4_566 ?
Sn2 Li8 Sn2 109.5 2_565 4_566 ?
Li11 Li8 Li1 54.736(3) 3_556 . ?
Li11 Li8 Li1 125.264(3) 4_566 . ?
Li11 Li8 Li1 125.264(6) . . ?
Li11 Li8 Li1 54.736(3) 2_565 . ?
Sn2 Li8 Li1 125.264(1) 3_556 . ?
Sn2 Li8 Li1 54.736(2) . . ?
Sn2 Li8 Li1 125.264(3) 2_565 . ?
Sn2 Li8 Li1 54.736(2) 4_566 . ?
Li11 Li8 Li1 125.264(2) 3_556 78_456 ?
Li11 Li8 Li1 54.736(2) 4_566 78_456 ?
Li11 Li8 Li1 125.264(5) . 78_456 ?
Li11 Li8 Li1 54.736(3) 2_565 78_456 ?
Sn2 Li8 Li1 54.736(2) 3_556 78_456 ?
Sn2 Li8 Li1 54.736(1) . 78_456 ?
Sn2 Li8 Li1 125.264(4) 2_565 78_456 ?
Sn2 Li8 Li1 125.264(2) 4_566 78_456 ?
Li1 Li8 Li1 90.000(3) . 78_456 ?
Li11 Li8 Li1 54.736(2) 3_556 57_455 ?
Li11 Li8 Li1 54.736(1) 4_566 57_455 ?
Li11 Li8 Li1 125.264(2) . 57_455 ?
Li11 Li8 Li1 125.264(2) 2_565 57_455 ?
Sn2 Li8 Li1 125.264(4) 3_556 57_455 ?
Sn2 Li8 Li1 54.7 . 57_455 ?
Sn2 Li8 Li1 54.7 2_565 57_455 ?
Sn2 Li8 Li1 125.264(4) 4_566 57_455 ?
Li1 Li8 Li1 90.000(3) . 57_455 ?
Li1 Li8 Li1 90.000(1) 78_456 57_455 ?
Li11 Li8 Li1 125.264(4) 3_556 58 ?
Li11 Li8 Li1 125.264(4) 4_566 58 ?
Li11 Li8 Li1 54.7 . 58 ?
Li11 Li8 Li1 54.736(1) 2_565 58 ?
Sn2 Li8 Li1 54.736(1) 3_556 58 ?
Sn2 Li8 Li1 125.264(1) . 58 ?
Sn2 Li8 Li1 125.264(1) 2_565 58 ?
Sn2 Li8 Li1 54.736(1) 4_566 58 ?
Li1 Li8 Li1 90.000(2) . 58 ?
Li1 Li8 Li1 90.000(1) 78_456 58 ?
Li1 Li8 Li1 180.000(3) 57_455 58 ?
Li10 Li9 Li10 119.61(18) 33_545 . ?
Li10 Li9 Li10 119.61(18) 33_545 53_455 ?
Li10 Li9 Li10 119.61(18) . 53_455 ?
Li10 Li9 Li9 109.8(7) 33_545 74 ?
Li10 Li9 Li9 58.3(8) . 74 ?
Li10 Li9 Li9 109.8(7) 53_455 74 ?
Li10 Li9 Li9 109.8(7) 33_545 28_556 ?
Li10 Li9 Li9 109.8(7) . 28_556 ?
Li10 Li9 Li9 58.3(8) 53_455 28_556 ?
Li9 Li9 Li9 60.000(1) 74 28_556 ?
Li10 Li9 Li9 58.3(8) 33_545 51_556 ?
Li10 Li9 Li9 109.8(7) . 51_556 ?
Li10 Li9 Li9 109.8(7) 53_455 51_556 ?
Li9 Li9 Li9 60.000(1) 74 51_556 ?
Li9 Li9 Li9 60.000(1) 28_556 51_556 ?
Li10 Li9 Sn4 169.8(14) 33_545 . ?
Li10 Li9 Sn4 61.99(17) . . ?
Li10 Li9 Sn4 61.99(17) 53_455 . ?
Li9 Li9 Sn4 61.6(5) 74 . ?
Li9 Li9 Sn4 61.6(5) 28_556 . ?
Li9 Li9 Sn4 111.4(6) 51_556 . ?
Li10 Li9 Sn4 61.99(17) 33_545 74 ?
Li10 Li9 Sn4 61.99(17) . 74 ?
Li10 Li9 Sn4 169.8(14) 53_455 74 ?
Li9 Li9 Sn4 61.6(5) 74 74 ?
Li9 Li9 Sn4 111.4(6) 28_556 74 ?
Li9 Li9 Sn4 61.6(5) 51_556 74 ?
Sn4 Li9 Sn4 114.5(5) . 74 ?
Li10 Li9 Sn4 61.99(17) 33_545 28_556 ?
Li10 Li9 Sn4 169.8(14) . 28_556 ?
Li10 Li9 Sn4 61.99(17) 53_455 28_556 ?
Li9 Li9 Sn4 111.4(6) 74 28_556 ?
Li9 Li9 Sn4 61.6(5) 28_556 28_556 ?
Li9 Li9 Sn4 61.6(5) 51_556 28_556 ?
Sn4 Li9 Sn4 114.5(5) . 28_556 ?
Sn4 Li9 Sn4 114.5(5) 74 28_556 ?
Li10 Li9 Li13 65.4(5) 33_545 33_545 ?
Li10 Li9 Li13 65.4(5) . 33_545 ?
Li10 Li9 Li13 135.3(13) 53_455 33_545 ?
Li9 Li9 Li13 108.6(6) 74 33_545 ?
Li9 Li9 Li13 166.4(7) 28_556 33_545 ?
Li9 Li9 Li13 108.6(6) 51_556 33_545 ?
Sn4 Li9 Li13 121.5(5) . 33_545 ?
Sn4 Li9 Li13 55.0(6) 74 33_545 ?
Sn4 Li9 Li13 121.5(5) 28_556 33_545 ?
Li10 Li9 Li13 65.4(5) 33_545 53_455 ?
Li10 Li9 Li13 135.3(13) . 53_455 ?
Li10 Li9 Li13 65.4(5) 53_455 53_455 ?
Li9 Li9 Li13 166.4(7) 74 53_455 ?
Li9 Li9 Li13 108.6(6) 28_556 53_455 ?
Li9 Li9 Li13 108.6(6) 51_556 53_455 ?
Sn4 Li9 Li13 121.5(5) . 53_455 ?
Sn4 Li9 Li13 121.5(5) 74 53_455 ?
Sn4 Li9 Li13 55.0(6) 28_556 53_455 ?
Li13 Li9 Li13 81.4(10) 33_545 53_455 ?
Li10 Li9 Li13 135.3(13) 33_545 . ?
Li10 Li9 Li13 65.4(5) . . ?
Li10 Li9 Li13 65.4(5) 53_455 . ?
Li9 Li9 Li13 108.6(6) 74 . ?
Li9 Li9 Li13 108.6(6) 28_556 . ?
Li9 Li9 Li13 166.4(7) 51_556 . ?
Sn4 Li9 Li13 55.0(6) . . ?
Sn4 Li9 Li13 121.5(5) 74 . ?
Sn4 Li9 Li13 121.5(5) 28_556 . ?
Li13 Li9 Li13 81.4(10) 33_545 . ?
Li13 Li9 Li13 81.4(10) 53_455 . ?
Li9 Li10 Li9 63.3(17) 74 . ?
Li9 Li10 Li5 116.1(7) 74 6_556 ?
Li9 Li10 Li5 116.1(7) . 6_556 ?
Li9 Li10 Li5 116.1(7) 74 80_556 ?
Li9 Li10 Li5 116.1(7) . 80_556 ?
Li5 Li10 Li5 117.7(19) 6_556 80_556 ?
Li9 Li10 Sn4 63.7(8) 74 . ?
Li9 Li10 Sn4 63.7(8) . . ?
Li5 Li10 Sn4 179.8(17) 6_556 . ?
Li5 Li10 Sn4 62.5(5) 80_556 . ?
Li9 Li10 Sn4 63.7(8) 74 74 ?
Li9 Li10 Sn4 63.7(8) . 74 ?
Li5 Li10 Sn4 62.5(5) 6_556 74 ?
Li5 Li10 Sn4 179.8(17) 80_556 74 ?
Sn4 Li10 Sn4 117.3(15) . 74 ?
Li9 Li10 Sn3 148.3(8) 74 . ?
Li9 Li10 Sn3 148.3(8) . . ?
Li5 Li10 Sn3 58.9(10) 6_556 . ?
Li5 Li10 Sn3 58.9(10) 80_556 . ?
Sn4 Li10 Sn3 121.4(7) . . ?
Sn4 Li10 Sn3 121.4(7) 74 . ?
Li9 Li10 Li13 61.7(8) 74 60_565 ?
Li9 Li10 Li13 109.6(13) . 60_565 ?
Li5 Li10 Li13 125.6(8) 6_556 60_565 ?
Li5 Li10 Li13 60.1(6) 80_556 60_565 ?
Sn4 Li10 Li13 54.4(5) . 60_565 ?
Sn4 Li10 Li13 119.8(11) 74 60_565 ?
Sn3 Li10 Li13 94.6(10) . 60_565 ?
Li9 Li10 Li13 109.6(13) 74 33_545 ?
Li9 Li10 Li13 61.7(8) . 33_545 ?
Li5 Li10 Li13 60.1(6) 6_556 33_545 ?
Li5 Li10 Li13 125.6(8) 80_556 33_545 ?
Sn4 Li10 Li13 119.8(11) . 33_545 ?
Sn4 Li10 Li13 54.4(5) 74 33_545 ?
Sn3 Li10 Li13 94.6(10) . 33_545 ?
Li13 Li10 Li13 170.7(19) 60_565 33_545 ?
Li9 Li10 Li13 109.6(13) 74 . ?
Li9 Li10 Li13 61.7(8) . . ?
Li5 Li10 Li13 125.6(8) 6_556 . ?
Li5 Li10 Li13 60.1(6) 80_556 . ?
Sn4 Li10 Li13 54.4(5) . . ?
Sn4 Li10 Li13 119.8(11) 74 . ?
Sn3 Li10 Li13 94.6(10) . . ?
Li13 Li10 Li13 100.8(11) 60_565 . ?
Li13 Li10 Li13 78.4(11) 33_545 . ?
Li9 Li10 Li13 61.7(8) 74 74 ?
Li9 Li10 Li13 109.6(13) . 74 ?
Li5 Li10 Li13 60.1(6) 6_556 74 ?
Li5 Li10 Li13 125.6(8) 80_556 74 ?
Sn4 Li10 Li13 119.8(11) . 74 ?
Sn4 Li10 Li13 54.4(5) 74 74 ?
Sn3 Li10 Li13 94.6(10) . 74 ?
Li13 Li10 Li13 78.4(11) 60_565 74 ?
Li13 Li10 Li13 100.8(11) 33_545 74 ?
Li13 Li10 Li13 170.7(19) . 74 ?
Li9 Li10 Li12 157.8(14) 74 . ?
Li9 Li10 Li12 94.5(8) . . ?
Li5 Li10 Li12 72.2(8) 6_556 . ?
Li5 Li10 Li12 72.2(8) 80_556 . ?
Sn4 Li10 Li12 107.87(19) . . ?
Sn4 Li10 Li12 107.87(19) 74 . ?
Sn3 Li10 Li12 53.9(8) . . ?
Li13 Li10 Li12 132.1(12) 60_565 . ?
Li13 Li10 Li12 54.9(6) 33_545 . ?
Li13 Li10 Li12 54.9(6) . . ?
Li13 Li10 Li12 132.1(12) 74 . ?
Li8 Li11 Li1 81.1(11) . 77_455 ?
Li8 Li11 Li1 81.1(11) . 58 ?
Li1 Li11 Li1 117.6(6) 77_455 58 ?
Li8 Li11 Li1 81.1(11) . 2_565 ?
Li1 Li11 Li1 117.6(6) 77_455 2_565 ?
Li1 Li11 Li1 117.6(6) 58 2_565 ?
Li8 Li11 Li5 119.3(10) . 3_556 ?
Li1 Li11 Li5 160(2) 77_455 3_556 ?
Li1 Li11 Li5 69.2(4) 58 3_556 ?
Li1 Li11 Li5 69.2(4) 2_565 3_556 ?
Li8 Li11 Li5 119.3(10) . 80_556 ?
Li1 Li11 Li5 69.2(4) 77_455 80_556 ?
Li1 Li11 Li5 160(2) 58 80_556 ?
Li1 Li11 Li5 69.2(4) 2_565 80_556 ?
Li5 Li11 Li5 98.1(13) 3_556 80_556 ?
Li8 Li11 Li5 119.3(10) . 58 ?
Li1 Li11 Li5 69.2(4) 77_455 58 ?
Li1 Li11 Li5 69.2(4) 58 58 ?
Li1 Li11 Li5 160(2) 2_565 58 ?
Li5 Li11 Li5 98.1(13) 3_556 58 ?
Li5 Li11 Li5 98.1(13) 80_556 58 ?
Li8 Li11 Sn4 180.0(11) . . ?
Li1 Li11 Sn4 98.9(11) 77_455 . ?
Li1 Li11 Sn4 98.9(11) 58 . ?
Li1 Li11 Sn4 98.9(11) 2_565 . ?
Li5 Li11 Sn4 60.7(10) 3_556 . ?
Li5 Li11 Sn4 60.7(10) 80_556 . ?
Li5 Li11 Sn4 60.7(10) 58 . ?
Li8 Li11 Sn2 61.4(9) . 2_565 ?
Li1 Li11 Sn2 59.5(4) 77_455 2_565 ?
Li1 Li11 Sn2 142.4(19) 58 2_565 ?
Li1 Li11 Sn2 59.5(4) 2_565 2_565 ?
Li5 Li11 Sn2 128.10(12) 3_556 2_565 ?
Li5 Li11 Sn2 57.9(5) 80_556 2_565 ?
Li5 Li11 Sn2 128.10(12) 58 2_565 ?
Sn4 Li11 Sn2 118.6(9) . 2_565 ?
Li8 Li11 Sn2 61.4(9) . 3_556 ?
Li1 Li11 Sn2 142.4(19) 77_455 3_556 ?
Li1 Li11 Sn2 59.5(4) 58 3_556 ?
Li1 Li11 Sn2 59.5(4) 2_565 3_556 ?
Li5 Li11 Sn2 57.9(5) 3_556 3_556 ?
Li5 Li11 Sn2 128.10(12) 80_556 3_556 ?
Li5 Li11 Sn2 128.10(12) 58 3_556 ?
Sn4 Li11 Sn2 118.6(9) . 3_556 ?
Sn2 Li11 Sn2 98.9(11) 2_565 3_556 ?
Li8 Li11 Sn2 61.4(9) . 4_566 ?
Li1 Li11 Sn2 59.5(4) 77_455 4_566 ?
Li1 Li11 Sn2 59.5(4) 58 4_566 ?
Li1 Li11 Sn2 142.4(19) 2_565 4_566 ?
Li5 Li11 Sn2 128.10(12) 3_556 4_566 ?
Li5 Li11 Sn2 128.10(12) 80_556 4_566 ?
Li5 Li11 Sn2 57.9(5) 58 4_566 ?
Sn4 Li11 Sn2 118.6(9) . 4_566 ?
Sn2 Li11 Sn2 98.9(11) 2_565 4_566 ?
Sn2 Li11 Sn2 98.9(11) 3_556 4_566 ?
Li3 Li12 Sn3 155.3(18) 3_556 . ?
Li3 Li12 Li4 62.0(15) 3_556 3_556 ?
Sn3 Li12 Li4 142.7(12) . 3_556 ?
Li3 Li12 Li13 61.6(9) 3_556 33_545 ?
Sn3 Li12 Li13 101.1(10) . 33_545 ?
Li4 Li12 Li13 106.5(9) 3_556 33_545 ?
Li3 Li12 Li13 61.6(9) 3_556 . ?
Sn3 Li12 Li13 101.1(10) . . ?
Li4 Li12 Li13 106.5(9) 3_556 . ?
Li13 Li12 Li13 83.4(12) 33_545 . ?
Li3 Li12 Li7 121.5(8) 3_556 33_545 ?
Sn3 Li12 Li7 66.6(7) . 33_545 ?
Li4 Li12 Li7 94.8(7) 3_556 33_545 ?
Li13 Li12 Li7 78.4(9) 33_545 33_545 ?
Li13 Li12 Li7 155.2(12) . 33_545 ?
Li3 Li12 Li7 121.5(8) 3_556 3_556 ?
Sn3 Li12 Li7 66.6(7) . 3_556 ?
Li4 Li12 Li7 94.8(7) 3_556 3_556 ?
Li13 Li12 Li7 155.2(12) 33_545 3_556 ?
Li13 Li12 Li7 78.4(9) . 3_556 ?
Li7 Li12 Li7 112.9(16) 33_545 3_556 ?
Li3 Li12 Sn1 61.4(6) 3_556 . ?
Sn3 Li12 Sn1 125.7(3) . . ?
Li4 Li12 Sn1 57.4(4) 3_556 . ?
Li13 Li12 Sn1 120.7(8) 33_545 . ?
Li13 Li12 Sn1 56.1(6) . . ?
Li7 Li12 Sn1 148.7(11) 33_545 . ?
Li7 Li12 Sn1 61.1(6) 3_556 . ?
Li3 Li12 Sn1 61.4(6) 3_556 33_545 ?
Sn3 Li12 Sn1 125.7(3) . 33_545 ?
Li4 Li12 Sn1 57.4(4) 3_556 33_545 ?
Li13 Li12 Sn1 56.1(6) 33_545 33_545 ?
Li13 Li12 Sn1 120.7(8) . 33_545 ?
Li7 Li12 Sn1 61.1(6) 33_545 33_545 ?
Li7 Li12 Sn1 148.7(11) 3_556 33_545 ?
Sn1 Li12 Sn1 106.8(7) . 33_545 ?
Li3 Li12 Li10 97.5(19) 3_556 . ?
Sn3 Li12 Li10 57.8(8) . . ?
Li4 Li12 Li10 159.5(12) 3_556 . ?
Li13 Li12 Li10 59.4(9) 33_545 . ?
Li13 Li12 Li10 59.4(9) . . ?
Li7 Li12 Li10 96.5(7) 33_545 . ?
Li7 Li12 Li10 96.5(7) 3_556 . ?
Sn1 Li12 Li10 114.5(7) . . ?
Sn1 Li12 Li10 114.5(7) 33_545 . ?
Li3 Li12 Li2 148.0(18) 3_556 27_545 ?
Sn3 Li12 Li2 56.7(7) . 27_545 ?
Li4 Li12 Li2 86.0(12) 3_556 27_545 ?
Li13 Li12 Li2 135.1(7) 33_545 27_545 ?
Li13 Li12 Li2 135.1(7) . 27_545 ?
Li7 Li12 Li2 57.4(8) 33_545 27_545 ?
Li7 Li12 Li2 57.4(8) 3_556 27_545 ?
Sn1 Li12 Li2 102.6(7) . 27_545 ?
Sn1 Li12 Li2 102.6(7) 33_545 27_545 ?
Li10 Li12 Li2 114.5(11) . 27_545 ?
Sn4 Li13 Sn1 153.6(12) . . ?
Sn4 Li13 Li3 143.4(15) . 3_556 ?
Sn1 Li13 Li3 63.0(10) . 3_556 ?
Sn4 Li13 Li12 123.8(7) . . ?
Sn1 Li13 Li12 65.0(8) . . ?
Li3 Li13 Li12 56.7(6) 3_556 . ?
Sn4 Li13 Li12 123.8(7) . 53_455 ?
Sn1 Li13 Li12 65.0(8) . 53_455 ?
Li3 Li13 Li12 56.7(6) 3_556 53_455 ?
Li12 Li13 Li12 108.7(14) . 53_455 ?
Sn4 Li13 Li5 62.8(7) . 80_556 ?
Sn1 Li13 Li5 100.7(9) . 80_556 ?
Li3 Li13 Li5 131.9(7) 3_556 80_556 ?
Li12 Li13 Li5 75.3(6) . 80_556 ?
Li12 Li13 Li5 159.5(11) 53_455 80_556 ?
Sn4 Li13 Li5 62.8(7) . 58 ?
Sn1 Li13 Li5 100.7(9) . 58 ?
Li3 Li13 Li5 131.9(7) 3_556 58 ?
Li12 Li13 Li5 159.5(11) . 58 ?
Li12 Li13 Li5 75.3(6) 53_455 58 ?
Li5 Li13 Li5 94.3(13) 80_556 58 ?
Sn4 Li13 Li9 62.5(7) . . ?
Sn1 Li13 Li9 143.9(12) . . ?
Li3 Li13 Li9 80.8(13) 3_556 . ?
Li12 Li13 Li9 96.0(7) . . ?
Li12 Li13 Li9 96.0(7) 53_455 . ?
Li5 Li13 Li9 103.6(8) 80_556 . ?
Li5 Li13 Li9 103.6(8) 58 . ?
Sn4 Li13 Li10 60.2(7) . 53_455 ?
Sn1 Li13 Li10 129.2(9) . 53_455 ?
Li3 Li13 Li10 98.5(9) 3_556 53_455 ?
Li12 Li13 Li10 145.2(12) . 53_455 ?
Li12 Li13 Li10 65.7(8) 53_455 53_455 ?
Li5 Li13 Li10 122.7(11) 80_556 53_455 ?
Li5 Li13 Li10 55.2(6) 58 53_455 ?
Li9 Li13 Li10 52.9(9) . 53_455 ?
Sn4 Li13 Li10 60.2(7) . . ?
Sn1 Li13 Li10 129.2(8) . . ?
Li3 Li13 Li10 98.5(9) 3_556 . ?
Li12 Li13 Li10 65.7(8) . . ?
Li12 Li13 Li10 145.2(12) 53_455 . ?
Li5 Li13 Li10 55.2(6) 80_556 . ?
Li5 Li13 Li10 122.7(11) 58 . ?
Li9 Li13 Li10 52.9(9) . . ?
Li10 Li13 Li10 98.7(19) 53_455 . ?
Sn4 Li13 Li1 96.7(12) . 77_455 ?
Sn1 Li13 Li1 56.9(7) . 77_455 ?
Li3 Li13 Li1 120.0(14) 3_556 77_455 ?
Li12 Li13 Li1 96.1(8) . 77_455 ?
Li12 Li13 Li1 96.1(8) 53_455 77_455 ?
Li5 Li13 Li1 63.4(8) 80_556 77_455 ?
Li5 Li13 Li1 63.4(8) 58 77_455 ?
Li9 Li13 Li1 159.2(14) . 77_455 ?
Li10 Li13 Li1 118.4(11) 53_455 77_455 ?
Li10 Li13 Li1 118.4(12) . 77_455 ?

loop_
_geom_bond_atom_site_label_1
_geom_bond_atom_site_label_2
_geom_bond_distance
_geom_bond_site_symmetry_2
_geom_bond_publ_flag
Sn1 Li13 2.85(3) . ?
Sn1 Li13 2.85(3) 3_556 ?
Sn1 Li4 2.886(3) 3_556 ?
Sn1 Li4 2.886(2) . ?
Sn1 Li1 2.89(4) 77_455 ?
Sn1 Li3 3.021(17) . ?
Sn1 Li3 3.021(17) 3_556 ?
Sn1 Li7 3.08(3) 3_556 ?
Sn1 Li7 3.08(3) . ?
Sn1 Li12 3.109(14) 56 ?
Sn1 Li12 3.109(14) . ?
Sn1 Li12 3.109(14) 53_455 ?
Sn2 Li8 2.848(2) . ?
Sn2 Li5 2.87(2) . ?
Sn2 Li5 2.87(2) 78_456 ?
Sn2 Li5 2.87(2) 60_565 ?
Sn2 Li6 2.92(4) . ?
Sn2 Li1 2.93(2) 78_456 ?
Sn2 Li1 2.93(2) . ?
Sn2 Li1 2.93(2) 57_455 ?
Sn2 Li7 2.95(3) 79 ?
Sn2 Li7 2.95(3) 57_455 ?
Sn2 Li7 2.95(3) 4_566 ?
Sn2 Li11 3.06(3) 4_566 ?
Sn3 Li12 2.84(2) 74 ?
Sn3 Li12 2.84(2) . ?
Sn3 Li5 2.84(2) 6_556 ?
Sn3 Li5 2.84(2) 80_556 ?
Sn3 Li2 2.927(7) 27_545 ?
Sn3 Li2 2.927(7) 52_565 ?
Sn3 Li10 2.98(4) . ?
Sn3 Li6 2.989(9) 73_545 ?
Sn3 Li6 2.989(9) 2_565 ?
Sn3 Li7 3.17(2) 76_556 ?
Sn3 Li7 3.17(2) 3_556 ?
Sn3 Li7 3.17(2) 33_545 ?
Sn4 Li13 2.76(3) . ?
Sn4 Li13 2.76(3) 60_565 ?
Sn4 Li13 2.76(3) 78_456 ?
Sn4 Li10 2.95(2) 11_566 ?
Sn4 Li10 2.95(2) . ?
Sn4 Li10 2.95(2) 53_455 ?
Sn4 Li5 2.99(2) 3_556 ?
Sn4 Li5 2.99(2) 80_556 ?
Sn4 Li5 2.99(2) 58 ?
Sn4 Li9 2.993(8) . ?
Sn4 Li9 2.993(8) 74 ?
Sn4 Li9 2.993(8) 28_556 ?
Li1 Li7 2.80(4) 59_465 ?
Li1 Li7 2.80(4) 57_455 ?
Li1 Li11 2.83(3) 2_565 ?
Li1 Li11 2.83(3) 3_556 ?
Li1 Sn1 2.89(4) 57_455 ?
Li1 Sn2 2.93(2) 4_566 ?
Li1 Li13 3.19(4) 59_465 ?
Li1 Li13 3.19(4) 57_455 ?
Li1 Li5 3.237(15) 78_456 ?
Li1 Li5 3.237(15) 4_566 ?
Li1 Li5 3.237(15) 77_455 ?
Li2 Sn3 2.927(7) 77_455 ?
Li2 Sn3 2.927(7) 27 ?
Li2 Sn3 2.927(7) 59_465 ?
Li2 Li7 3.00(4) 10 ?
Li2 Li7 3.00(4) 79 ?
Li2 Li7 3.00(4) 25_554 ?
Li2 Li6 3.01(3) . ?
Li2 Li6 3.01(3) 28_565 ?
Li2 Li6 3.01(3) 51_455 ?
Li2 Li12 3.27(4) 12_565 ?
Li2 Li12 3.27(4) 77_455 ?
Li2 Li12 3.27(4) 27 ?
Li3 Li12 2.78(2) 34_545 ?
Li3 Li12 2.78(2) 56 ?
Li3 Li12 2.78(2) 3_556 ?
Li3 Li4 2.92(5) 3_556 ?
Li3 Li4 2.92(5) . ?
Li3 Li4 2.92(5) 4_556 ?
Li3 Li13 2.93(4) 34_545 ?
Li3 Li13 2.93(4) 56 ?
Li3 Li13 2.93(4) 3_556 ?
Li3 Sn1 3.021(17) 34_545 ?
Li3 Sn1 3.021(17) 54_455 ?
Li4 Li12 2.88(4) 53_455 ?
Li4 Li12 2.88(4) 36 ?
Li4 Li12 2.88(4) 3_556 ?
Li4 Sn1 2.886(2) 34_545 ?
Li4 Sn1 2.886(2) 53_455 ?
Li4 Li3 2.92(5) 3_556 ?
Li4 Li3 2.92(5) 4_556 ?
Li4 Li4 3.09(7) 4_556 ?
Li4 Li4 3.09(7) 2 ?
Li4 Li4 3.09(7) 3_556 ?
Li5 Li7 2.78(3) 79 ?
Li5 Li7 2.78(3) 57_455 ?
Li5 Li10 2.80(3) 59_465 ?
Li5 Sn3 2.84(2) 59_465 ?
Li5 Li11 2.87(4) 3_556 ?
Li5 Li13 2.96(3) 79 ?
Li5 Li13 2.96(3) 59_465 ?
Li5 Sn4 2.99(2) 3_556 ?
Li5 Li1 3.237(15) 57_455 ?
Li5 Li6 3.49(3) . ?
Li6 Li7 2.50(4) 79 ?
Li6 Li7 2.50(4) 4_566 ?
Li6 Li7 2.50(4) 57_455 ?
Li6 Sn3 2.989(9) 59_465 ?
Li6 Sn3 2.989(9) 73_455 ?
Li6 Sn3 2.989(9) 77_455 ?
Li6 Li2 3.01(3) 51_455 ?
Li6 Li2 3.01(3) 28_565 ?
Li6 Li5 3.49(3) 78_456 ?
Li7 Li6 2.50(4) 4_566 ?
Li7 Li5 2.78(3) 77_455 ?
Li7 Li5 2.78(3) 58 ?
Li7 Li1 2.80(4) 77_455 ?
Li7 Li12 2.94(3) 3_556 ?
Li7 Li12 2.94(3) 53_455 ?
Li7 Sn2 2.95(3) 4_566 ?
Li7 Li2 3.00(4) 25_545 ?
Li7 Sn3 3.17(2) 3_556 ?
Li7 Sn3 3.17(2) 53_455 ?
Li8 Li11 2.42(5) 3_556 ?
Li8 Li11 2.42(5) 4_566 ?
Li8 Li11 2.42(5) . ?
Li8 Li11 2.42(5) 2_565 ?
Li8 Sn2 2.848(2) 3_556 ?
Li8 Sn2 2.848(2) 2_565 ?
Li8 Sn2 2.848(2) 4_566 ?
Li8 Li1 3.42(4) 78_456 ?
Li8 Li1 3.42(4) 57_455 ?
Li8 Li1 3.42(4) 58 ?
Li9 Li10 2.71(4) 33_545 ?
Li9 Li10 2.71(4) . ?
Li9 Li10 2.71(4) 53_455 ?
Li9 Li9 2.85(5) 74 ?
Li9 Li9 2.85(5) 28_556 ?
Li9 Li9 2.85(5) 51_556 ?
Li9 Sn4 2.993(8) 74 ?
Li9 Sn4 2.993(8) 28_556 ?
Li9 Li13 2.99(3) 33_545 ?
Li9 Li13 2.99(3) 53_455 ?
Li9 Li13 2.99(3) . ?
Li10 Li9 2.71(4) 74 ?
Li10 Li5 2.80(3) 6_556 ?
Li10 Li5 2.80(3) 80_556 ?
Li10 Sn4 2.95(2) 74 ?
Li10 Li13 3.089(19) 60_565 ?
Li10 Li13 3.089(19) 33_545 ?
Li10 Li13 3.089(19) . ?
Li10 Li13 3.089(19) 74 ?
Li10 Li12 3.27(4) . ?
Li11 Li1 2.83(3) 77_455 ?
Li11 Li1 2.83(3) 58 ?
Li11 Li1 2.83(3) 2_565 ?
Li11 Li5 2.87(4) 3_556 ?
Li11 Li5 2.87(4) 80_556 ?
Li11 Li5 2.87(4) 58 ?
Li11 Sn2 3.06(3) 2_565 ?
Li11 Sn2 3.06(3) 3_556 ?
Li11 Sn2 3.06(3) 4_566 ?
Li12 Li3 2.78(2) 3_556 ?
Li12 Li4 2.88(4) 3_556 ?
Li12 Li13 2.94(3) 33_545 ?
Li12 Li13 2.94(3) . ?
Li12 Li7 2.94(3) 33_545 ?
Li12 Li7 2.94(3) 3_556 ?
Li12 Sn1 3.109(14) 33_545 ?
Li12 Li2 3.27(4) 27_545 ?
Li13 Li3 2.93(4) 3_556 ?
Li13 Li12 2.94(3) 53_455 ?
Li13 Li5 2.96(3) 80_556 ?
Li13 Li5 2.96(3) 58 ?
Li13 Li10 3.089(19) 53_455 ?
Li13 Li1 3.19(4) 77_455 ?
